data_7703312
loop_
_publ_author_name
'Santra, Biswajit'
'Kalita, Pankaj'
'Chandra, Shubhadeep'
'Mandal, Debdeep'
'Kumar, Vierandra'
'Narayanan, Ramakirushnan Surya'
'Dey, Atanu'
'Chrysochos, Nicolas'
'Huch, Volker'
'Biswas, Sourav'
'Ghoshal, Debajyoti'
'Sa\~nudo, E Carolina'
'Sarkar, Biprajit'
'Schulzke, Carola'
'Chandrasekhar, Vadapalli'
'Jana, Anukul'

_publ_section_title
;
 Molecular enneanuclear Cu<sup>II</sup> phosphates containing planar
 hexanuclear and trinuclear sub-units: syntheses, structures, and
 magnetism.
;
_journal_issue 8
_journal_name_full 'Dalton transactions (Cambridge, England : 2003)'
_journal_page_first 2527
_journal_page_last 2536
_journal_paper_doi 10.1039/c9dt04584h
_journal_volume 49
_journal_year 2020
_chemical_formula_sum 'C159 H150.67 Cu9 N15 O23 P4'
_chemical_formula_weight 3335.34
_space_group_crystal_system trigonal
_space_group_IT_number 161
_space_group_name_Hall 'R 3 -2"c'
_space_group_name_H-M_alt 'R 3 c :H'
_atom_sites_solution_hydrogens mixed
_audit_creation_method SHELXL-2016/6
_audit_update_record
;
2018-04-06 deposited with the CCDC.	2020-01-17 downloaded from the CCDC.
;
_cell_angle_alpha 90
_cell_angle_beta 90
_cell_angle_gamma 120
_cell_formula_units_Z 6
_cell_length_a 31.198(4)
_cell_length_b 31.198(4)
_cell_length_c 27.045(5)
_cell_measurement_reflns_used 63703
_cell_measurement_temperature 170(2)
_cell_measurement_theta_max 52.9
_cell_measurement_theta_min 3.4
_cell_volume 22797(6)
_computing_cell_refinement 'X-Area by STOE & Cie GmbH 2010'
_computing_data_collection 'X-Area by STOE & Cie GmbH 2010'
_computing_data_reduction 'X-Area by STOE & Cie GmbH 2010'
_computing_molecular_graphics 'XP Version 5.1 by Bruker AXS 1998'
_computing_publication_material 'CIFTAB (Sheldrick, 2013)'
_computing_structure_refinement 'SHELXL-2016 (Sheldrick, 2016)'
_computing_structure_solution 'SHELXT-2014 (Sheldrick, 2013)'
_diffrn_ambient_temperature 170(2)
_diffrn_detector_area_resol_mean 6.67
_diffrn_measured_fraction_theta_full 1.000
_diffrn_measured_fraction_theta_max 0.991
_diffrn_measurement_device_type 'STOE IPDS2T'
_diffrn_measurement_method \w
_diffrn_radiation_type MoK\a
_diffrn_radiation_wavelength 0.71073
_diffrn_reflns_av_R_equivalents 0.0999
_diffrn_reflns_av_unetI/netI 0.0737
_diffrn_reflns_Laue_measured_fraction_full 1.000
_diffrn_reflns_Laue_measured_fraction_max 0.991
_diffrn_reflns_limit_h_max 37
_diffrn_reflns_limit_h_min -38
_diffrn_reflns_limit_k_max 38
_diffrn_reflns_limit_k_min -38
_diffrn_reflns_limit_l_max 33
_diffrn_reflns_limit_l_min -29
_diffrn_reflns_number 61838
_diffrn_reflns_point_group_measured_fraction_full 0.961
_diffrn_reflns_point_group_measured_fraction_max 0.947
_diffrn_reflns_theta_full 25.242
_diffrn_reflns_theta_max 26.464
_diffrn_reflns_theta_min 1.684
_diffrn_source 'fine-focus sealed tube'
_exptl_absorpt_coefficient_mu 1.348
_exptl_absorpt_correction_T_max 0.9455
_exptl_absorpt_correction_T_min 0.6778
_exptl_absorpt_correction_type numerical
_exptl_absorpt_process_details 'face indexed'
_exptl_crystal_colour green
_exptl_crystal_density_diffrn 1.458
_exptl_crystal_description prism
_exptl_crystal_F_000 10288
_exptl_crystal_size_max 0.483
_exptl_crystal_size_mid 0.406
_exptl_crystal_size_min 0.380
_refine_diff_density_max 0.542
_refine_diff_density_min -0.382
_refine_diff_density_rms 0.057
_refine_ls_abs_structure_details
;
 Flack x determined using 2862 quotients [(I+)-(I-)]/[(I+)+(I-)]
 (Parsons, Flack and Wagner, Acta Cryst. B69 (2013) 249-259).
;
_refine_ls_abs_structure_Flack -0.015(9)
_refine_ls_extinction_coef 0.000017(6)
_refine_ls_extinction_expression Fc^*^=kFc[1+0.001xFc^2^\l^3^/sin(2\q)]^-1/4^
_refine_ls_extinction_method 'SHELXL-2016/6 (Sheldrick 2016)'
_refine_ls_goodness_of_fit_ref 0.889
_refine_ls_hydrogen_treatment mixed
_refine_ls_matrix_type full
_refine_ls_number_parameters 541
_refine_ls_number_reflns 9916
_refine_ls_number_restraints 2
_refine_ls_restrained_S_all 0.888
_refine_ls_R_factor_all 0.0541
_refine_ls_R_factor_gt 0.0376
_refine_ls_shift/su_max 0.001
_refine_ls_shift/su_mean 0.000
_refine_ls_structure_factor_coef Fsqd
_refine_ls_weighting_details 'w=1/[\s^2^(Fo^2^)+(0.0488P)^2^] where P=(Fo^2^+2Fc^2^)/3'
_refine_ls_weighting_scheme calc
_refine_ls_wR_factor_gt 0.0821
_refine_ls_wR_factor_ref 0.0864
_reflns_Friedel_coverage 0.908
_reflns_Friedel_fraction_full 0.922
_reflns_Friedel_fraction_max 0.903
_reflns_number_gt 7175
_reflns_number_total 9916
_reflns_threshold_expression 'I > 2\s(I)'
_cod_data_source_file c9dt04584h2.cif
_cod_data_source_block BS-212
_cod_depositor_comments 'Adding full bibliography for 7703310--7703313.cif.'
_cod_original_cell_volume 22796(8)
_cod_database_code 7703312
_shelx_shelxl_version_number 2016/6
_shelx_space_group_comment
;
The symmetry employed for this shelxl refinement is uniquely defined
by the following loop, which should always be used as a source of
symmetry information in preference to the above space-group names.
They are only intended as comments.
;
_shelx_estimated_absorpt_t_min 0.562
_shelx_estimated_absorpt_t_max 0.628

loop_
_space_group_symop_operation_xyz
'x, y, z'
'-y, x-y, z'
'-x+y, -x, z'
'-y, -x, z+1/2'
'-x+y, y, z+1/2'
'x, x-y, z+1/2'
'x+2/3, y+1/3, z+1/3'
'-y+2/3, x-y+1/3, z+1/3'
'-x+y+2/3, -x+1/3, z+1/3'
'-y+2/3, -x+1/3, z+5/6'
'-x+y+2/3, y+1/3, z+5/6'
'x+2/3, x-y+1/3, z+5/6'
'x+1/3, y+2/3, z+2/3'
'-y+1/3, x-y+2/3, z+2/3'
'-x+y+1/3, -x+2/3, z+2/3'
'-y+1/3, -x+2/3, z+7/6'
'-x+y+1/3, y+2/3, z+7/6'
'x+1/3, x-y+2/3, z+7/6'

loop_
_atom_site_label
_atom_site_type_symbol
_atom_site_fract_x
_atom_site_fract_y
_atom_site_fract_z
_atom_site_U_iso_or_equiv
_atom_site_adp_type
_atom_site_occupancy
_atom_site_site_symmetry_order
_atom_site_calc_flag
_atom_site_refinement_flags_posn
_atom_site_refinement_flags_adp
_atom_site_refinement_flags_occupancy
Cu1 Cu 0.79058(3) 0.51121(3) 0.61021(3) 0.04606(19) Uani 1 1 d . . .
Cu2 Cu 0.78268(3) 0.40028(3) 0.60928(3) 0.04383(18) Uani 1 1 d . . .
Cu3 Cu 0.68122(2) 0.40053(2) 0.51184(3) 0.04013(17) Uani 1 1 d . . .
P1 P 0.68736(5) 0.48839(5) 0.57601(6) 0.0427(3) Uani 1 1 d . . .
P2 P 0.666667 0.333333 0.62997(11) 0.0400(6) Uani 1 3 d S T P
O1 O 0.67523(14) 0.52800(13) 0.55062(16) 0.0466(10) Uani 1 1 d . . .
O2 O 0.73228(15) 0.51767(14) 0.60861(18) 0.0488(10) Uani 1 1 d . . .
O3 O 0.69822(14) 0.46522(14) 0.53244(16) 0.0473(10) Uani 1 1 d . . .
O4 O 0.81263(15) 0.35826(15) 0.60414(16) 0.0487(10) Uani 1 1 d . . .
O5 O 0.65818(16) 0.37471(15) 0.61296(19) 0.0549(11) Uani 1 1 d . . .
O6 O 0.666667 0.333333 0.6876(3) 0.0531(18) Uani 1 3 d S T P
O7 O 0.75674(15) 0.44268(16) 0.61917(17) 0.0502(11) Uani 1 1 d . . .
H7O H 0.726233 0.426(2) 0.616(3) 0.052(19) Uiso 1 1 d . . .
O8 O 0.666667 0.333333 0.4964(3) 0.0433(16) Uani 1 3 d DS T P
H8O H 0.666667 0.333333 0.4657(6) 0.03(3) Uiso 1 3 d DS . P
O9 O 0.83260(16) 0.58407(16) 0.61013(19) 0.0608(12) Uani 1 1 d . . .
N1 N 0.84629(19) 0.46045(19) 0.6066(2) 0.0552(14) Uani 1 1 d . . .
N2 N 0.84969(19) 0.50578(19) 0.6063(2) 0.0558(14) Uani 1 1 d . . .
N3 N 0.75018(17) 0.42145(17) 0.49989(19) 0.0430(12) Uani 1 1 d . . .
N4 N 0.61150(19) 0.37815(18) 0.50377(19) 0.0446(12) Uani 1 1 d . . .
N5 N 0.8484(2) 0.66005(19) 0.6322(2) 0.0665(16) Uani 1 1 d . . .
C1 C 0.7068(2) 0.5791(2) 0.5498(2) 0.0471(14) Uani 1 1 d . . .
C2 C 0.7415(2) 0.6007(2) 0.5122(2) 0.0486(15) Uani 1 1 d . . .
C3 C 0.7698(3) 0.6524(2) 0.5112(3) 0.0569(17) Uani 1 1 d . . .
H3 H 0.793444 0.667944 0.485569 0.068 Uiso 1 1 calc R U .
C4 C 0.7645(3) 0.6814(2) 0.5466(3) 0.0573(17) Uani 1 1 d . . .
C5 C 0.7298(3) 0.6584(2) 0.5837(3) 0.0590(17) Uani 1 1 d . . .
H5 H 0.726187 0.677943 0.608397 0.071 Uiso 1 1 calc R U .
C6 C 0.7003(2) 0.6073(2) 0.5854(2) 0.0480(15) Uani 1 1 d . . .
C7 C 0.7465(2) 0.5690(2) 0.4734(3) 0.0572(17) Uani 1 1 d . . .
H7 H 0.740352 0.538211 0.491028 0.069 Uiso 1 1 calc R U .
C8 C 0.8004(2) 0.5929(2) 0.4540(3) 0.0521(15) Uani 1 1 d . . .
C9 C 0.8377(3) 0.6003(3) 0.4862(3) 0.072(2) Uani 1 1 d . . .
H9 H 0.829999 0.590768 0.519882 0.086 Uiso 1 1 calc R U .
C10 C 0.8851(3) 0.6209(3) 0.4706(4) 0.078(2) Uani 1 1 d . . .
H10 H 0.910124 0.626045 0.493781 0.094 Uiso 1 1 calc R U .
C11 C 0.8977(3) 0.6340(4) 0.4237(4) 0.094(3) Uani 1 1 d . . .
H11 H 0.931426 0.649754 0.413951 0.112 Uiso 1 1 calc R U .
C12 C 0.8624(4) 0.6250(6) 0.3906(4) 0.138(5) Uani 1 1 d . . .
H12 H 0.871219 0.633323 0.356891 0.166 Uiso 1 1 calc R U .
C13 C 0.8123(3) 0.6032(4) 0.4046(3) 0.092(3) Uani 1 1 d . . .
H13 H 0.787279 0.595779 0.380676 0.111 Uiso 1 1 calc R U .
C14 C 0.7079(2) 0.5518(2) 0.4330(3) 0.0579(17) Uani 1 1 d . . .
C15 C 0.7011(3) 0.5836(3) 0.4043(3) 0.077(2) Uani 1 1 d . . .
H15 H 0.721914 0.618296 0.408584 0.093 Uiso 1 1 calc R U .
C16 C 0.6633(4) 0.5656(4) 0.3684(4) 0.096(3) Uani 1 1 d . . .
H16 H 0.658388 0.588669 0.349957 0.116 Uiso 1 1 calc R U .
C17 C 0.6340(3) 0.5170(3) 0.3593(3) 0.080(2) Uani 1 1 d . . .
H17 H 0.611122 0.505477 0.332631 0.096 Uiso 1 1 calc R U .
C18 C 0.6389(3) 0.4843(3) 0.3907(3) 0.083(2) Uani 1 1 d . . .
H18 H 0.616228 0.449786 0.388776 0.099 Uiso 1 1 calc R U .
C19 C 0.6770(3) 0.5027(3) 0.4248(3) 0.077(2) Uani 1 1 d . . .
H19 H 0.681784 0.479695 0.443550 0.092 Uiso 1 1 calc R U .
C20 C 0.7966(3) 0.7378(2) 0.5434(3) 0.078(2) Uani 1 1 d . . .
H20A H 0.800442 0.748073 0.508678 0.117 Uiso 1 1 calc R U .
H20B H 0.829248 0.748219 0.557697 0.117 Uiso 1 1 calc R U .
H20C H 0.780726 0.753168 0.561744 0.117 Uiso 1 1 calc R U .
C21 C 0.6581(2) 0.5821(2) 0.6226(2) 0.0516(16) Uani 1 1 d . . .
H21 H 0.649233 0.546510 0.623633 0.062 Uiso 1 1 calc R U .
C22 C 0.6742(2) 0.6021(2) 0.6753(3) 0.0538(16) Uani 1 1 d . . .
C23 C 0.6972(3) 0.5826(3) 0.7047(3) 0.069(2) Uani 1 1 d . . .
H23 H 0.704385 0.558745 0.691400 0.083 Uiso 1 1 calc R U .
C24 C 0.7095(3) 0.5980(4) 0.7534(3) 0.086(3) Uani 1 1 d . . .
H24 H 0.725373 0.585142 0.773463 0.103 Uiso 1 1 calc R U .
C25 C 0.6984(3) 0.6320(4) 0.7719(3) 0.085(3) Uani 1 1 d . . .
H25 H 0.705675 0.641839 0.805475 0.103 Uiso 1 1 calc R U .
C26 C 0.6773(3) 0.6521(3) 0.7431(3) 0.080(2) Uani 1 1 d . . .
H26 H 0.670703 0.676451 0.756263 0.096 Uiso 1 1 calc R U .
C27 C 0.6658(3) 0.6372(3) 0.6959(3) 0.070(2) Uani 1 1 d . . .
H27 H 0.651200 0.651729 0.676140 0.084 Uiso 1 1 calc R U .
C28 C 0.6112(2) 0.5824(2) 0.6067(3) 0.0551(16) Uani 1 1 d . . .
C29 C 0.6110(3) 0.6123(3) 0.5703(3) 0.080(2) Uani 1 1 d . . .
H29 H 0.640927 0.634534 0.553865 0.096 Uiso 1 1 calc R U .
C30 C 0.5669(4) 0.6104(4) 0.5572(4) 0.095(3) Uani 1 1 d . . .
H30 H 0.566737 0.631410 0.531842 0.114 Uiso 1 1 calc R U .
C31 C 0.5236(4) 0.5780(4) 0.5810(4) 0.097(3) Uani 1 1 d . . .
H31 H 0.493368 0.576297 0.571999 0.116 Uiso 1 1 calc R U .
C32 C 0.5247(3) 0.5493(4) 0.6165(4) 0.085(3) Uani 1 1 d . . .
H32 H 0.494660 0.527009 0.632773 0.102 Uiso 1 1 calc R U .
C33 C 0.5672(3) 0.5506(3) 0.6306(3) 0.071(2) Uani 1 1 d . . .
H33 H 0.566714 0.529860 0.656538 0.085 Uiso 1 1 calc R U .
C34 C 0.8919(2) 0.4675(3) 0.6012(3) 0.0630(19) Uani 1 1 d . . .
H34 H 0.899635 0.441738 0.599582 0.076 Uiso 1 1 calc R U .
C35 C 0.9263(3) 0.5175(3) 0.5983(4) 0.081(3) Uani 1 1 d . . .
H35 H 0.961242 0.532791 0.595103 0.097 Uiso 1 1 calc R U .
C36 C 0.8977(2) 0.5401(3) 0.6011(3) 0.071(2) Uani 1 1 d . . .
H36 H 0.910257 0.574768 0.599601 0.085 Uiso 1 1 calc R U .
C37 C 0.7887(2) 0.4658(2) 0.4883(3) 0.0503(15) Uani 1 1 d . . .
H37 H 0.787268 0.495302 0.483869 0.060 Uiso 1 1 calc R U .
C38 C 0.8301(2) 0.4620(2) 0.4840(3) 0.0594(18) Uani 1 1 d . . .
H38 H 0.862423 0.487595 0.475584 0.071 Uiso 1 1 calc R U .
C39 C 0.5865(2) 0.4021(2) 0.4941(3) 0.0568(17) Uani 1 1 d . . .
H39 H 0.600333 0.436987 0.494368 0.068 Uiso 1 1 calc R U .
C40 C 0.8197(2) 0.6119(2) 0.6299(3) 0.0557(16) Uani 1 1 d . . .
H40 H 0.787519 0.597538 0.643951 0.067 Uiso 1 1 calc R U .
C41 C 0.8969(4) 0.6845(3) 0.6117(4) 0.104(3) Uani 1 1 d . . .
H41A H 0.897812 0.666178 0.582687 0.155 Uiso 1 1 calc R U .
H41B H 0.920530 0.686011 0.636454 0.155 Uiso 1 1 calc R U .
H41C H 0.905628 0.718136 0.601875 0.155 Uiso 1 1 calc R U .
C42 C 0.8335(4) 0.6901(3) 0.6591(4) 0.091(3) Uani 1 1 d . . .
H42A H 0.798909 0.669720 0.669479 0.137 Uiso 1 1 calc R U .
H42B H 0.836730 0.717002 0.637812 0.137 Uiso 1 1 calc R U .
H42C H 0.854560 0.704061 0.688296 0.137 Uiso 1 1 calc R U .

loop_
_atom_site_aniso_label
_atom_site_aniso_U_11
_atom_site_aniso_U_22
_atom_site_aniso_U_33
_atom_site_aniso_U_23
_atom_site_aniso_U_13
_atom_site_aniso_U_12
Cu1 0.0426(4) 0.0379(4) 0.0560(5) -0.0037(3) 0.0007(3) 0.0188(3)
Cu2 0.0397(4) 0.0416(4) 0.0520(4) -0.0059(4) -0.0001(3) 0.0218(3)
Cu3 0.0353(3) 0.0331(3) 0.0522(4) 0.0016(3) 0.0033(3) 0.0172(3)
P1 0.0419(8) 0.0338(7) 0.0543(10) 0.0048(7) 0.0069(7) 0.0203(6)
P2 0.0329(7) 0.0329(7) 0.0542(17) 0.000 0.000 0.0164(4)
O1 0.044(2) 0.0318(19) 0.064(3) 0.0035(19) 0.000(2) 0.0191(17)
O2 0.054(2) 0.038(2) 0.057(3) -0.006(2) -0.008(2) 0.0239(19)
O3 0.044(2) 0.040(2) 0.057(3) 0.0024(19) 0.0119(19) 0.0204(18)
O4 0.048(2) 0.051(2) 0.055(3) -0.018(2) -0.008(2) 0.031(2)
O5 0.050(2) 0.043(2) 0.075(3) 0.015(2) 0.001(2) 0.026(2)
O6 0.057(3) 0.057(3) 0.044(4) 0.000 0.000 0.0287(13)
O7 0.035(2) 0.050(2) 0.068(3) -0.002(2) -0.004(2) 0.0229(19)
O8 0.039(2) 0.039(2) 0.052(5) 0.000 0.000 0.0195(12)
O9 0.055(3) 0.047(2) 0.078(3) -0.007(2) 0.008(2) 0.024(2)
N1 0.049(3) 0.044(3) 0.073(4) -0.014(3) -0.002(3) 0.025(2)
N2 0.047(3) 0.046(3) 0.070(4) -0.015(3) -0.001(3) 0.020(2)
N3 0.036(2) 0.036(2) 0.053(3) 0.002(2) 0.003(2) 0.015(2)
N4 0.051(3) 0.042(3) 0.050(3) 0.008(2) 0.002(2) 0.030(2)
N5 0.080(4) 0.034(3) 0.075(4) -0.004(3) -0.001(3) 0.021(3)
C1 0.051(3) 0.036(3) 0.055(4) 0.004(3) 0.010(3) 0.023(3)
C2 0.062(4) 0.041(3) 0.049(4) 0.003(3) 0.011(3) 0.030(3)
C3 0.068(4) 0.039(3) 0.062(4) 0.010(3) 0.016(3) 0.025(3)
C4 0.068(4) 0.043(3) 0.065(5) 0.009(3) 0.014(4) 0.031(3)
C5 0.071(4) 0.041(3) 0.071(5) 0.004(3) 0.015(4) 0.033(3)
C6 0.051(3) 0.041(3) 0.055(4) 0.009(3) 0.012(3) 0.024(3)
C7 0.063(4) 0.043(3) 0.069(5) 0.010(3) 0.016(4) 0.029(3)
C8 0.061(4) 0.044(3) 0.057(4) 0.005(3) 0.011(3) 0.031(3)
C9 0.079(5) 0.068(5) 0.063(5) 0.001(4) 0.008(4) 0.033(4)
C10 0.069(5) 0.077(5) 0.089(7) -0.009(5) -0.015(5) 0.037(4)
C11 0.062(5) 0.122(8) 0.104(8) 0.010(6) 0.023(5) 0.051(5)
C12 0.085(7) 0.279(17) 0.069(7) 0.014(8) 0.023(5) 0.105(9)
C13 0.063(5) 0.136(8) 0.069(5) 0.012(5) 0.012(4) 0.043(5)
C14 0.061(4) 0.048(4) 0.060(5) 0.004(3) 0.006(3) 0.024(3)
C15 0.078(5) 0.058(4) 0.101(7) -0.005(4) -0.011(5) 0.038(4)
C16 0.095(7) 0.095(7) 0.118(8) 0.010(6) -0.003(6) 0.062(6)
C17 0.068(5) 0.078(6) 0.081(6) -0.007(5) 0.004(4) 0.027(4)
C18 0.098(6) 0.065(5) 0.056(5) -0.007(4) 0.013(5) 0.019(4)
C19 0.093(6) 0.053(4) 0.069(5) 0.004(4) -0.005(5) 0.025(4)
C20 0.092(6) 0.039(4) 0.096(6) 0.015(4) 0.017(5) 0.028(4)
C21 0.059(4) 0.046(3) 0.056(4) 0.003(3) 0.015(3) 0.030(3)
C22 0.044(3) 0.056(4) 0.058(4) 0.006(3) 0.010(3) 0.022(3)
C23 0.063(4) 0.084(5) 0.065(5) 0.008(4) 0.004(4) 0.040(4)
C24 0.060(5) 0.123(8) 0.068(6) 0.006(5) -0.001(4) 0.041(5)
C25 0.057(5) 0.104(7) 0.066(6) -0.016(5) 0.003(4) 0.019(5)
C26 0.072(5) 0.090(6) 0.069(6) -0.018(5) -0.007(4) 0.034(5)
C27 0.068(5) 0.076(5) 0.067(5) -0.010(4) -0.004(4) 0.037(4)
C28 0.054(4) 0.055(4) 0.057(4) -0.016(3) -0.004(3) 0.028(3)
C29 0.082(6) 0.070(5) 0.096(6) -0.010(5) -0.016(5) 0.045(4)
C30 0.105(8) 0.100(7) 0.098(7) -0.025(6) -0.033(6) 0.064(6)
C31 0.074(6) 0.119(8) 0.102(8) -0.047(7) -0.018(6) 0.052(6)
C32 0.055(5) 0.105(7) 0.079(6) -0.022(5) 0.003(4) 0.028(5)
C33 0.061(4) 0.075(5) 0.077(5) -0.014(4) 0.003(4) 0.035(4)
C34 0.038(3) 0.054(4) 0.099(6) -0.017(4) 0.003(4) 0.024(3)
C35 0.045(4) 0.064(5) 0.132(8) -0.029(5) 0.003(4) 0.026(4)
C36 0.045(4) 0.043(4) 0.108(6) -0.016(4) 0.009(4) 0.009(3)
C37 0.042(3) 0.039(3) 0.064(4) 0.011(3) 0.012(3) 0.016(3)
C38 0.038(3) 0.048(4) 0.082(5) 0.006(3) 0.013(3) 0.013(3)
C39 0.054(4) 0.051(4) 0.077(5) 0.011(3) 0.001(3) 0.035(3)
C40 0.055(4) 0.050(4) 0.063(4) 0.004(3) 0.002(3) 0.027(3)
C41 0.114(8) 0.053(5) 0.106(7) 0.012(5) 0.052(6) 0.013(5)
C42 0.107(7) 0.063(5) 0.111(7) -0.030(5) -0.016(6) 0.048(5)

loop_
_atom_type_symbol
_atom_type_description
_atom_type_scat_dispersion_real
_atom_type_scat_dispersion_imag
_atom_type_scat_source
C C 0.0033 0.0016 'International Tables Vol C Tables 4.2.6.8 and 6.1.1.4'
H H 0.0000 0.0000 'International Tables Vol C Tables 4.2.6.8 and 6.1.1.4'
N N 0.0061 0.0033 'International Tables Vol C Tables 4.2.6.8 and 6.1.1.4'
O O 0.0106 0.0060 'International Tables Vol C Tables 4.2.6.8 and 6.1.1.4'
P P 0.1023 0.0942 'International Tables Vol C Tables 4.2.6.8 and 6.1.1.4'
Cu Cu 0.3201 1.2651 'International Tables Vol C Tables 4.2.6.8 and 6.1.1.4'

loop_
_geom_angle_atom_site_label_1
_geom_angle_atom_site_label_2
_geom_angle_atom_site_label_3
_geom_angle
_geom_angle_site_symmetry_1
_geom_angle_site_symmetry_3
O7 Cu1 O2 95.72(17) . .
O7 Cu1 N2 85.7(2) . .
O2 Cu1 N2 175.5(2) . .
O7 Cu1 O9 170.8(2) . .
O2 Cu1 O9 89.86(18) . .
N2 Cu1 O9 89.3(2) . .
O7 Cu2 N1 85.2(2) . .
O7 Cu2 O5 91.38(18) . 3_665
N1 Cu2 O5 176.6(2) . 3_665
O7 Cu2 O4 175.26(19) . .
N1 Cu2 O4 92.61(19) . .
O5 Cu2 O4 90.77(17) 3_665 .
O3 Cu3 N4 94.77(19) . .
O3 Cu3 N3 91.02(18) . .
N4 Cu3 N3 163.9(2) . .
O3 Cu3 O8 174.6(2) . .
N4 Cu3 O8 88.42(14) . .
N3 Cu3 O8 87.06(15) . .
O4 P1 O3 114.9(2) 2_655 .
O4 P1 O2 113.5(3) 2_655 .
O3 P1 O2 112.5(2) . .
O4 P1 O1 104.8(2) 2_655 .
O3 P1 O1 103.3(2) . .
O2 P1 O1 106.6(2) . .
O5 P2 O5 111.2(2) 3_665 2_655
O5 P2 O5 111.2(2) 3_665 .
O5 P2 O5 111.2(2) 2_655 .
O5 P2 O6 107.7(2) 3_665 .
O5 P2 O6 107.7(2) 2_655 .
O5 P2 O6 107.7(2) . .
C1 O1 P1 125.5(4) . .
P1 O2 Cu1 125.9(3) . .
P1 O3 Cu3 136.9(3) . .
P1 O4 Cu2 134.9(3) 3_665 .
P2 O5 Cu2 133.7(3) . 2_655
Cu1 O7 Cu2 126.2(2) . .
Cu1 O7 H7O 121(4) . .
Cu2 O7 H7O 108(4) . .
Cu3 O8 Cu3 115.54(16) 3_665 2_655
Cu3 O8 Cu3 115.54(16) 3_665 .
Cu3 O8 Cu3 115.54(16) 2_655 .
Cu3 O8 H8O 102.4(2) 3_665 .
Cu3 O8 H8O 102.4(2) 2_655 .
Cu3 O8 H8O 102.4(2) . .
C40 O9 Cu1 122.8(4) . .
C34 N1 N2 107.7(5) . .
C34 N1 Cu2 131.0(4) . .
N2 N1 Cu2 121.1(4) . .
C36 N2 N1 107.7(5) . .
C36 N2 Cu1 131.8(5) . .
N1 N2 Cu1 120.4(4) . .
C37 N3 N4 108.4(5) . 3_665
C37 N3 Cu3 131.1(4) . .
N4 N3 Cu3 120.4(3) 3_665 .
C39 N4 N3 107.1(5) . 2_655
C39 N4 Cu3 132.7(4) . .
N3 N4 Cu3 119.5(3) 2_655 .
C40 N5 C41 122.1(7) . .
C40 N5 C42 120.8(7) . .
C41 N5 C42 116.9(7) . .
C6 C1 C2 121.7(5) . .
C6 C1 O1 118.1(5) . .
C2 C1 O1 120.1(5) . .
C1 C2 C3 117.7(6) . .
C1 C2 C7 120.2(5) . .
C3 C2 C7 122.0(6) . .
C4 C3 C2 121.8(6) . .
C4 C3 H3 119.1 . .
C2 C3 H3 119.1 . .
C5 C4 C3 118.7(6) . .
C5 C4 C20 122.0(6) . .
C3 C4 C20 119.3(6) . .
C4 C5 C6 121.2(6) . .
C4 C5 H5 119.4 . .
C6 C5 H5 119.4 . .
C1 C6 C5 118.8(6) . .
C1 C6 C21 119.5(5) . .
C5 C6 C21 121.4(6) . .
C2 C7 C14 114.3(6) . .
C2 C7 C8 111.4(5) . .
C14 C7 C8 113.9(6) . .
C2 C7 H7 105.4 . .
C14 C7 H7 105.4 . .
C8 C7 H7 105.4 . .
C9 C8 C13 117.8(7) . .
C9 C8 C7 119.2(6) . .
C13 C8 C7 122.7(7) . .
C10 C9 C8 120.9(8) . .
C10 C9 H9 119.6 . .
C8 C9 H9 119.6 . .
C11 C10 C9 121.9(9) . .
C11 C10 H10 119.0 . .
C9 C10 H10 119.0 . .
C10 C11 C12 119.3(9) . .
C10 C11 H11 120.3 . .
C12 C11 H11 120.3 . .
C11 C12 C13 121.2(9) . .
C11 C12 H12 119.4 . .
C13 C12 H12 119.4 . .
C8 C13 C12 118.5(8) . .
C8 C13 H13 120.7 . .
C12 C13 H13 120.7 . .
C15 C14 C19 116.6(7) . .
C15 C14 C7 122.7(7) . .
C19 C14 C7 120.6(6) . .
C14 C15 C16 120.5(8) . .
C14 C15 H15 119.8 . .
C16 C15 H15 119.8 . .
C17 C16 C15 122.5(9) . .
C17 C16 H16 118.7 . .
C15 C16 H16 118.7 . .
C16 C17 C18 116.8(9) . .
C16 C17 H17 121.6 . .
C18 C17 H17 121.6 . .
C19 C18 C17 119.3(8) . .
C19 C18 H18 120.3 . .
C17 C18 H18 120.3 . .
C14 C19 C18 123.7(8) . .
C14 C19 H19 118.1 . .
C18 C19 H19 118.1 . .
C4 C20 H20A 109.5 . .
C4 C20 H20B 109.5 . .
H20A C20 H20B 109.5 . .
C4 C20 H20C 109.5 . .
H20A C20 H20C 109.5 . .
H20B C20 H20C 109.5 . .
C6 C21 C28 113.1(5) . .
C6 C21 C22 112.4(5) . .
C28 C21 C22 112.1(5) . .
C6 C21 H21 106.2 . .
C28 C21 H21 106.2 . .
C22 C21 H21 106.2 . .
C27 C22 C23 117.5(7) . .
C27 C22 C21 123.4(6) . .
C23 C22 C21 119.1(6) . .
C24 C23 C22 120.2(8) . .
C24 C23 H23 119.9 . .
C22 C23 H23 119.9 . .
C25 C24 C23 118.9(9) . .
C25 C24 H24 120.5 . .
C23 C24 H24 120.5 . .
C26 C25 C24 121.2(9) . .
C26 C25 H25 119.4 . .
C24 C25 H25 119.4 . .
C27 C26 C25 119.5(9) . .
C27 C26 H26 120.2 . .
C25 C26 H26 120.2 . .
C26 C27 C22 122.6(8) . .
C26 C27 H27 118.7 . .
C22 C27 H27 118.7 . .
C29 C28 C33 119.0(7) . .
C29 C28 C21 122.8(7) . .
C33 C28 C21 118.2(7) . .
C28 C29 C30 120.0(9) . .
C28 C29 H29 120.0 . .
C30 C29 H29 120.0 . .
C31 C30 C29 119.9(10) . .
C31 C30 H30 120.1 . .
C29 C30 H30 120.1 . .
C32 C31 C30 119.2(9) . .
C32 C31 H31 120.4 . .
C30 C31 H31 120.4 . .
C31 C32 C33 122.4(9) . .
C31 C32 H32 118.8 . .
C33 C32 H32 118.8 . .
C32 C33 C28 119.6(9) . .
C32 C33 H33 120.2 . .
C28 C33 H33 120.2 . .
N1 C34 C35 110.8(6) . .
N1 C34 H34 124.6 . .
C35 C34 H34 124.6 . .
C34 C35 C36 103.5(6) . .
C34 C35 H35 128.2 . .
C36 C35 H35 128.2 . .
N2 C36 C35 110.2(6) . .
N2 C36 H36 124.9 . .
C35 C36 H36 124.9 . .
N3 C37 C38 109.2(5) . .
N3 C37 H37 125.4 . .
C38 C37 H37 125.4 . .
C37 C38 C39 106.0(5) . 3_665
C37 C38 H38 127.0 . .
C39 C38 H38 127.0 3_665 .
N4 C39 C38 109.3(6) . 2_655
N4 C39 H39 125.4 . .
C38 C39 H39 125.4 2_655 .
O9 C40 N5 123.0(7) . .
O9 C40 H40 118.5 . .
N5 C40 H40 118.5 . .
N5 C41 H41A 109.5 . .
N5 C41 H41B 109.5 . .
H41A C41 H41B 109.5 . .
N5 C41 H41C 109.5 . .
H41A C41 H41C 109.5 . .
H41B C41 H41C 109.5 . .
N5 C42 H42A 109.5 . .
N5 C42 H42B 109.5 . .
H42A C42 H42B 109.5 . .
N5 C42 H42C 109.5 . .
H42A C42 H42C 109.5 . .
H42B C42 H42C 109.5 . .

loop_
_geom_bond_atom_site_label_1
_geom_bond_atom_site_label_2
_geom_bond_distance
_geom_bond_site_symmetry_2
Cu1 O7 1.867(4) .
Cu1 O2 1.928(4) .
Cu1 N2 1.937(5) .
Cu1 O9 1.976(4) .
Cu2 O7 1.883(4) .
Cu2 N1 1.934(5) .
Cu2 O5 1.957(4) 3_665
Cu2 O4 1.959(4) .
Cu3 O3 1.896(4) .
Cu3 N4 1.936(5) .
Cu3 N3 1.938(5) .
Cu3 O8 1.9558(18) .
P1 O4 1.490(4) 2_655
P1 O3 1.507(4) .
P1 O2 1.515(4) .
P1 O1 1.616(4) .
P2 O5 1.513(4) 3_665
P2 O5 1.513(4) 2_655
P2 O5 1.513(4) .
P2 O6 1.557(8) .
O1 C1 1.395(6) .
O7 H7O 0.831(9) .
O8 H8O 0.829(14) .
O9 C40 1.245(8) .
N1 C34 1.333(8) .
N1 N2 1.364(7) .
N2 C36 1.344(8) .
N3 C37 1.339(7) .
N3 N4 1.364(7) 3_665
N4 C39 1.346(7) .
N5 C40 1.311(8) .
N5 C41 1.420(11) .
N5 C42 1.437(10) .
C1 C6 1.385(9) .
C1 C2 1.387(9) .
C2 C3 1.397(8) .
C2 C7 1.506(9) .
C3 C4 1.383(9) .
C3 H3 0.9500 .
C4 C5 1.383(9) .
C4 C20 1.532(9) .
C5 C6 1.386(8) .
C5 H5 0.9500 .
C6 C21 1.527(9) .
C7 C14 1.513(10) .
C7 C8 1.550(9) .
C7 H7 1.0000 .
C8 C9 1.378(10) .
C8 C13 1.380(11) .
C9 C10 1.352(11) .
C9 H9 0.9500 .
C10 C11 1.330(12) .
C10 H10 0.9500 .
C11 C12 1.336(14) .
C11 H11 0.9500 .
C12 C13 1.409(12) .
C12 H12 0.9500 .
C13 H13 0.9500 .
C14 C15 1.358(10) .
C14 C19 1.359(10) .
C15 C16 1.409(13) .
C15 H15 0.9500 .
C16 C17 1.346(12) .
C16 H16 0.9500 .
C17 C18 1.392(13) .
C17 H17 0.9500 .
C18 C19 1.381(12) .
C18 H18 0.9500 .
C19 H19 0.9500 .
C20 H20A 0.9800 .
C20 H20B 0.9800 .
C20 H20C 0.9800 .
C21 C28 1.531(9) .
C21 C22 1.535(10) .
C21 H21 1.0000 .
C22 C27 1.368(10) .
C22 C23 1.398(10) .
C23 C24 1.387(11) .
C23 H23 0.9500 .
C24 C25 1.363(13) .
C24 H24 0.9500 .
C25 C26 1.359(13) .
C25 H25 0.9500 .
C26 C27 1.343(11) .
C26 H26 0.9500 .
C27 H27 0.9500 .
C28 C29 1.358(11) .
C28 C33 1.388(10) .
C29 C30 1.393(12) .
C29 H29 0.9500 .
C30 C31 1.376(14) .
C30 H30 0.9500 .
C31 C32 1.326(14) .
C31 H31 0.9500 .
C32 C33 1.360(12) .
C32 H32 0.9500 .
C33 H33 0.9500 .
C34 C35 1.386(10) .
C34 H34 0.9500 .
C35 C36 1.387(10) .
C35 H35 0.9500 .
C36 H36 0.9500 .
C37 C38 1.361(9) .
C37 H37 0.9500 .
C38 C39 1.373(9) 3_665
C38 H38 0.9500 .
C39 H39 0.9500 .
C40 H40 0.9500 .
C41 H41A 0.9800 .
C41 H41B 0.9800 .
C41 H41C 0.9800 .
C42 H42A 0.9800 .
C42 H42B 0.9800 .
C42 H42C 0.9800 .
